data_4107247
loop_
_publ_author_name
'Muhammad Farooq Ibad'
'Peter Langer'
'Axel Schulz'
'Alexander Villinger'

_publ_contact_author_address
;
Universit\"at Rostock
Institut f\"ur Chemie
Abteilung f\"ur Anorganische Chemie
Albert-Einstein-Strasse 3a 
18059 Rostock
Bundesrepublik Deutschland
;
_publ_contact_author_email
;
axel.schulz@uni-rostock.de, alexander.villinger@uni-rostock.de'
;
_publ_contact_author_fax '+49 (0)381/498-6382'
_publ_contact_author_name 'Axel Schulz, Alexander Villinger'
_publ_contact_author_phone '+49 (0)381/498-6400 or 6403'
_publ_section_title
;
 Silylium-Arene Adducts: An Experimental and Theoretical Study
;
_journal_name_full 'Journal of the American Chemical Society'
_journal_page_first 21016
_journal_page_last 21027
_journal_paper_doi 10.1021/ja209693a
_journal_volume 133
_journal_year 2011
_chemical_formula_moiety 'C9 H15 Si +, C24 B F20 -'
_chemical_formula_sum 'C33 H15 B F20 Si'
_chemical_formula_weight 830.35
_chemical_name_systematic
;
 ?
;
_space_group_IT_number 13
_symmetry_cell_setting monoclinic
_symmetry_Int_Tables_number 13
_symmetry_space_group_name_Hall '-P 2yc'
_symmetry_space_group_name_H-M 'P 1 2/c 1'
_atom_sites_solution_hydrogens geom
_atom_sites_solution_primary direct
_atom_sites_solution_secondary difmap
_audit_author_name 'Villinger, A.'
_audit_creation_method SHELXL-97
_cell_angle_alpha 90.00
_cell_angle_beta 95.9430(10)
_cell_angle_gamma 90.00
_cell_formula_units_Z 4
_cell_length_a 19.7871(5)
_cell_length_b 8.1334(2)
_cell_length_c 20.1056(5)
_cell_measurement_reflns_used 6041
_cell_measurement_temperature 173(2)
_cell_measurement_theta_max 46.122
_cell_measurement_theta_min 5.865
_cell_volume 3218.33(14)
_computing_cell_refinement 'Bruker Apex v2.0-2'
_computing_data_collection 'Bruker Apex v2.0-2'
_computing_data_reduction 'Bruker SAINT'
_computing_molecular_graphics 'ORTEP-3 (Farrugia, 1997)'
_computing_publication_material SHELXL-97
_computing_structure_refinement 'SHELXL-97 (Sheldrick, 1997)'
_computing_structure_solution 'SHELXS-97 (Sheldrick, 1997)'
_diffrn_ambient_temperature 173(2)
_diffrn_measured_fraction_theta_full 0.998
_diffrn_measured_fraction_theta_max 0.998
_diffrn_measurement_device_type 'Bruker Apex Kappa II-CCD-diffractometer'
_diffrn_measurement_method 'phi and psi scans'
_diffrn_radiation_monochromator graphite
_diffrn_radiation_source 'sealed tube'
_diffrn_radiation_type MoK\a
_diffrn_radiation_wavelength 0.71073
_diffrn_reflns_av_R_equivalents 0.0432
_diffrn_reflns_av_sigmaI/netI 0.0440
_diffrn_reflns_limit_h_max 26
_diffrn_reflns_limit_h_min -25
_diffrn_reflns_limit_k_max 10
_diffrn_reflns_limit_k_min -10
_diffrn_reflns_limit_l_max 26
_diffrn_reflns_limit_l_min -26
_diffrn_reflns_number 36846
_diffrn_reflns_theta_full 28.00
_diffrn_reflns_theta_max 28.00
_diffrn_reflns_theta_min 2.38
_exptl_absorpt_coefficient_mu 0.216
_exptl_absorpt_correction_T_max 0.9788
_exptl_absorpt_correction_T_min 0.9461
_exptl_absorpt_correction_type multi-scan
_exptl_absorpt_process_details '(SADABS; Sheldrick, 2004)'
_exptl_crystal_colour colourless
_exptl_crystal_density_diffrn 1.714
_exptl_crystal_description block
_exptl_crystal_F_000 1648
_exptl_crystal_size_max 0.26
_exptl_crystal_size_mid 0.24
_exptl_crystal_size_min 0.10
_refine_diff_density_max 0.292
_refine_diff_density_min -0.294
_refine_diff_density_rms 0.049
_refine_ls_extinction_method none
_refine_ls_goodness_of_fit_ref 1.024
_refine_ls_hydrogen_treatment mixed
_refine_ls_matrix_type full
_refine_ls_number_parameters 504
_refine_ls_number_reflns 7775
_refine_ls_number_restraints 0
_refine_ls_restrained_S_all 1.024
_refine_ls_R_factor_all 0.0879
_refine_ls_R_factor_gt 0.0429
_refine_ls_shift/su_max 0.000
_refine_ls_shift/su_mean 0.000
_refine_ls_structure_factor_coef Fsqd
_refine_ls_weighting_details 'calc w=1/[\s^2^(Fo^2^)+(0.0514P)^2^+0.0685P] where P=(Fo^2^+2Fc^2^)/3'
_refine_ls_weighting_scheme calc
_refine_ls_wR_factor_gt 0.0959
_refine_ls_wR_factor_ref 0.1074
_reflns_number_gt 4853
_reflns_number_total 7775
_reflns_threshold_expression >2\s(I)
_cod_data_source_file ja209693a_si_002_02.cif
_cod_data_source_block is_fi42_me3si_benzene
_cod_original_sg_symbol_H-M 'P 2/c'
_cod_database_code 4107247

loop_
_symmetry_equiv_pos_as_xyz
'x, y, z'
'-x, y, -z+1/2'
'-x, -y, -z'
'x, -y, z-1/2'

loop_
_atom_site_label
_atom_site_type_symbol
_atom_site_fract_x
_atom_site_fract_y
_atom_site_fract_z
_atom_site_U_iso_or_equiv
_atom_site_adp_type
_atom_site_occupancy
_atom_site_symmetry_multiplicity
_atom_site_calc_flag
_atom_site_refinement_flags
Si1 Si 0.21148(3) 0.41044(8) 0.04185(3) 0.03698(15) Uani 1 1 d .
C1 C 0.26675(10) 0.2260(3) -0.00901(10) 0.0359(5) Uani 1 1 d .
C2 C 0.23805(10) 0.2573(2) -0.07501(10) 0.0354(5) Uani 1 1 d .
H2 H 0.1956 0.2144 -0.0900 0.043 Uiso 1 1 calc R
C3 C 0.27229(10) 0.3500(3) -0.11681(9) 0.0373(5) Uani 1 1 d .
H3 H 0.2527 0.3744 -0.1597 0.045 Uiso 1 1 calc R
C4 C 0.33652(10) 0.4078(3) -0.09488(10) 0.0416(5) Uani 1 1 d .
H4 H 0.3597 0.4716 -0.1235 0.050 Uiso 1 1 calc R
C5 C 0.36707(10) 0.3730(3) -0.03155(10) 0.0417(5) Uani 1 1 d .
H5 H 0.4105 0.4123 -0.0181 0.050 Uiso 1 1 calc R
C6 C 0.33325(10) 0.2803(3) 0.01139(10) 0.0377(5) Uani 1 1 d .
H6 H 0.3541 0.2535 0.0536 0.045 Uiso 1 1 calc R
C7 C 0.24009(13) 0.6153(3) 0.01736(11) 0.0541(6) Uani 1 1 d .
H7A H 0.2137 0.6984 0.0366 0.081 Uiso 1 1 calc R
H7B H 0.2343 0.6250 -0.0305 0.081 Uiso 1 1 calc R
H7C H 0.2872 0.6293 0.0332 0.081 Uiso 1 1 calc R
C8 C 0.23527(12) 0.3631(3) 0.13047(10) 0.0500(6) Uani 1 1 d .
H8A H 0.2087 0.4292 0.1576 0.075 Uiso 1 1 calc R
H8B H 0.2826 0.3865 0.1417 0.075 Uiso 1 1 calc R
H8C H 0.2269 0.2488 0.1384 0.075 Uiso 1 1 calc R
C9 C 0.12245(11) 0.3624(4) 0.01292(13) 0.0686(8) Uani 1 1 d .
H9A H 0.1150 0.2463 0.0167 0.103 Uiso 1 1 calc R
H9B H 0.1128 0.3953 -0.0329 0.103 Uiso 1 1 calc R
H9C H 0.0931 0.4206 0.0399 0.103 Uiso 1 1 calc R
H1 H 0.2481(11) 0.139(3) 0.0135(10) 0.054(7) Uiso 1 1 d .
B2 B 0.5000 0.4832(4) 0.2500 0.0243(6) Uani 1 2 d S
C22 C 0.44592(9) 0.6108(2) 0.20795(8) 0.0237(4) Uani 1 1 d .
C23 C 0.37712(9) 0.6292(2) 0.21354(8) 0.0254(4) Uani 1 1 d .
C24 C 0.33578(9) 0.7470(2) 0.18057(9) 0.0311(4) Uani 1 1 d .
C25 C 0.36346(10) 0.8579(2) 0.13978(9) 0.0344(5) Uani 1 1 d .
C26 C 0.43165(10) 0.8489(2) 0.13217(9) 0.0333(5) Uani 1 1 d .
C27 C 0.47034(9) 0.7278(2) 0.16563(9) 0.0276(4) Uani 1 1 d .
C28 C 0.46234(9) 0.3567(2) 0.29930(9) 0.0259(4) Uani 1 1 d .
C29 C 0.47508(9) 0.3408(2) 0.36807(9) 0.0312(4) Uani 1 1 d .
C30 C 0.44119(11) 0.2339(3) 0.40635(10) 0.0411(5) Uani 1 1 d .
C31 C 0.39215(12) 0.1327(3) 0.37588(12) 0.0449(6) Uani 1 1 d .
C32 C 0.37855(10) 0.1370(2) 0.30743(11) 0.0398(5) Uani 1 1 d .
C33 C 0.41377(9) 0.2458(2) 0.27152(9) 0.0306(4) Uani 1 1 d .
F11 F 0.34442(5) 0.53126(13) 0.25439(5) 0.0320(3) Uani 1 1 d .
F12 F 0.26972(5) 0.75521(15) 0.18927(6) 0.0446(3) Uani 1 1 d .
F13 F 0.32413(6) 0.97366(15) 0.10736(6) 0.0521(3) Uani 1 1 d .
F14 F 0.45940(6) 0.95765(14) 0.09280(6) 0.0454(3) Uani 1 1 d .
F15 F 0.53703(5) 0.72570(14) 0.15534(5) 0.0368(3) Uani 1 1 d .
F16 F 0.52324(6) 0.43375(15) 0.40338(5) 0.0431(3) Uani 1 1 d .
F17 F 0.45587(8) 0.23005(18) 0.47304(6) 0.0643(4) Uani 1 1 d .
F18 F 0.35825(8) 0.02831(18) 0.41243(8) 0.0732(5) Uani 1 1 d .
F19 F 0.33085(7) 0.03778(16) 0.27663(7) 0.0599(4) Uani 1 1 d .
F20 F 0.39752(5) 0.24550(14) 0.20423(6) 0.0394(3) Uani 1 1 d .
B1 B 0.0000 0.5173(4) 0.2500 0.0286(7) Uani 1 2 d S
C10 C 0.04725(9) 0.6444(2) 0.21039(9) 0.0292(4) Uani 1 1 d .
C11 C 0.09114(9) 0.7533(3) 0.24703(9) 0.0335(5) Uani 1 1 d .
C12 C 0.13035(10) 0.8702(3) 0.21979(11) 0.0409(5) Uani 1 1 d .
C13 C 0.12704(10) 0.8842(3) 0.15155(12) 0.0419(5) Uani 1 1 d .
C14 C 0.08401(10) 0.7827(3) 0.11249(10) 0.0384(5) Uani 1 1 d .
C15 C 0.04542(9) 0.6688(3) 0.14198(9) 0.0320(5) Uani 1 1 d .
C16 C 0.04484(9) 0.3899(2) 0.30109(8) 0.0294(4) Uani 1 1 d .
C17 C 0.11485(10) 0.3665(3) 0.30746(9) 0.0325(4) Uani 1 1 d .
C18 C 0.14841(10) 0.2532(3) 0.35046(10) 0.0380(5) Uani 1 1 d .
C19 C 0.11244(12) 0.1554(3) 0.38953(10) 0.0413(5) Uani 1 1 d .
C20 C 0.04249(11) 0.1694(3) 0.38440(10) 0.0390(5) Uani 1 1 d .
C21 C 0.01141(10) 0.2834(3) 0.34064(9) 0.0338(5) Uani 1 1 d .
F1 F 0.09725(6) 0.74491(15) 0.31489(5) 0.0440(3) Uani 1 1 d .
F2 F 0.17240(6) 0.96703(16) 0.25923(7) 0.0598(4) Uani 1 1 d .
F3 F 0.16509(7) 0.99562(16) 0.12299(7) 0.0633(4) Uani 1 1 d .
F4 F 0.07986(7) 0.79610(17) 0.04529(6) 0.0536(4) Uani 1 1 d .
F5 F 0.00319(5) 0.57931(15) 0.09853(5) 0.0396(3) Uani 1 1 d .
F6 F 0.15535(5) 0.45354(15) 0.26990(5) 0.0412(3) Uani 1 1 d .
F7 F 0.21635(6) 0.23799(17) 0.35360(6) 0.0533(4) Uani 1 1 d .
F8 F 0.14403(7) 0.04651(15) 0.43215(6) 0.0593(4) Uani 1 1 d .
F9 F 0.00621(7) 0.07377(16) 0.42184(6) 0.0557(4) Uani 1 1 d .
F10 F -0.05733(6) 0.29159(15) 0.33827(5) 0.0423(3) Uani 1 1 d .

loop_
_atom_site_aniso_label
_atom_site_aniso_U_11
_atom_site_aniso_U_22
_atom_site_aniso_U_33
_atom_site_aniso_U_23
_atom_site_aniso_U_13
_atom_site_aniso_U_12
Si1 0.0310(3) 0.0502(4) 0.0295(3) -0.0012(3) 0.0022(2) 0.0000(3)
C1 0.0377(12) 0.0311(11) 0.0387(11) 0.0047(9) 0.0035(9) -0.0026(10)
C2 0.0305(10) 0.0373(12) 0.0376(11) -0.0052(9) -0.0006(8) -0.0058(9)
C3 0.0339(11) 0.0497(13) 0.0277(10) -0.0007(9) -0.0002(8) -0.0014(10)
C4 0.0342(12) 0.0571(14) 0.0342(11) 0.0011(10) 0.0070(9) -0.0060(11)
C5 0.0267(11) 0.0607(15) 0.0370(11) -0.0009(10) -0.0003(9) -0.0038(11)
C6 0.0354(11) 0.0424(13) 0.0340(11) 0.0053(9) -0.0024(9) 0.0071(10)
C7 0.0743(18) 0.0464(14) 0.0416(12) -0.0010(11) 0.0059(12) 0.0143(13)
C8 0.0604(15) 0.0564(15) 0.0330(11) -0.0002(10) 0.0040(10) -0.0170(13)
C9 0.0294(12) 0.120(2) 0.0563(15) -0.0209(16) 0.0039(11) 0.0023(15)
B2 0.0203(14) 0.0287(16) 0.0234(13) 0.000 -0.0002(11) 0.000
C22 0.0231(9) 0.0271(10) 0.0202(8) -0.0007(7) -0.0009(7) -0.0009(8)
C23 0.0256(10) 0.0283(10) 0.0218(8) -0.0016(7) 0.0003(7) 0.0007(8)
C24 0.0244(10) 0.0351(11) 0.0325(10) -0.0046(8) -0.0032(8) 0.0040(9)
C25 0.0376(12) 0.0279(11) 0.0347(10) 0.0006(9) -0.0101(9) 0.0062(9)
C26 0.0430(12) 0.0291(11) 0.0264(9) 0.0035(8) -0.0025(8) -0.0060(10)
C27 0.0234(10) 0.0324(11) 0.0269(9) -0.0008(8) 0.0013(7) -0.0016(8)
C28 0.0201(9) 0.0265(10) 0.0311(9) 0.0019(8) 0.0025(7) 0.0039(8)
C29 0.0283(10) 0.0336(11) 0.0313(10) 0.0050(8) 0.0018(8) 0.0019(9)
C30 0.0464(13) 0.0407(13) 0.0373(11) 0.0161(10) 0.0088(10) 0.0042(11)
C31 0.0454(13) 0.0347(12) 0.0579(14) 0.0155(11) 0.0210(11) 0.0000(11)
C32 0.0321(11) 0.0295(11) 0.0599(14) -0.0038(10) 0.0140(10) -0.0048(10)
C33 0.0281(10) 0.0296(10) 0.0347(10) -0.0012(8) 0.0056(8) -0.0003(9)
F11 0.0232(5) 0.0411(6) 0.0322(6) 0.0053(5) 0.0053(4) 0.0024(5)
F12 0.0251(6) 0.0486(8) 0.0587(8) 0.0020(6) -0.0015(5) 0.0114(6)
F13 0.0509(8) 0.0395(7) 0.0616(8) 0.0151(6) -0.0142(6) 0.0122(6)
F14 0.0554(8) 0.0395(7) 0.0403(6) 0.0139(5) -0.0001(6) -0.0093(6)
F15 0.0280(6) 0.0473(7) 0.0354(6) 0.0093(5) 0.0057(5) -0.0049(5)
F16 0.0437(7) 0.0550(8) 0.0282(6) 0.0091(5) -0.0071(5) -0.0087(6)
F17 0.0797(10) 0.0766(10) 0.0372(7) 0.0266(7) 0.0090(7) -0.0034(8)
F18 0.0823(11) 0.0577(9) 0.0848(11) 0.0256(8) 0.0341(9) -0.0190(8)
F19 0.0527(8) 0.0464(8) 0.0836(10) -0.0152(7) 0.0213(7) -0.0263(7)
F20 0.0328(6) 0.0448(7) 0.0400(6) -0.0109(5) 0.0010(5) -0.0094(5)
B1 0.0207(15) 0.0396(18) 0.0250(14) 0.000 0.0008(12) 0.000
C10 0.0182(9) 0.0381(11) 0.0312(9) 0.0002(8) 0.0025(7) 0.0041(8)
C11 0.0227(10) 0.0425(12) 0.0359(11) -0.0043(9) 0.0058(8) 0.0013(9)
C12 0.0250(10) 0.0372(12) 0.0608(14) -0.0123(11) 0.0058(10) -0.0016(10)
C13 0.0288(11) 0.0352(12) 0.0643(15) 0.0096(11) 0.0173(10) 0.0018(10)
C14 0.0286(11) 0.0464(13) 0.0416(12) 0.0126(10) 0.0100(9) 0.0093(10)
C15 0.0211(10) 0.0421(12) 0.0329(10) 0.0024(9) 0.0032(8) 0.0043(9)
C16 0.0262(10) 0.0390(11) 0.0223(8) -0.0056(8) -0.0009(7) 0.0010(9)
C17 0.0281(10) 0.0435(12) 0.0254(9) -0.0077(9) 0.0010(8) 0.0046(9)
C18 0.0320(11) 0.0465(13) 0.0331(10) -0.0128(10) -0.0074(9) 0.0149(10)
C19 0.0531(14) 0.0340(12) 0.0337(11) -0.0056(9) -0.0101(10) 0.0150(11)
C20 0.0499(14) 0.0356(12) 0.0301(10) -0.0003(9) -0.0025(9) -0.0043(10)
C21 0.0304(11) 0.0411(12) 0.0282(10) -0.0032(9) -0.0046(8) 0.0006(9)
F1 0.0316(6) 0.0635(8) 0.0364(6) -0.0149(6) 0.0012(5) -0.0073(6)
F2 0.0394(7) 0.0536(8) 0.0879(10) -0.0271(7) 0.0140(7) -0.0157(7)
F3 0.0517(8) 0.0496(8) 0.0931(11) 0.0168(8) 0.0283(8) -0.0088(7)
F4 0.0530(8) 0.0686(9) 0.0414(7) 0.0228(6) 0.0151(6) 0.0082(7)
F5 0.0335(6) 0.0581(8) 0.0260(5) 0.0047(5) -0.0020(5) -0.0047(6)
F6 0.0244(6) 0.0617(8) 0.0372(6) -0.0017(6) 0.0028(5) 0.0048(6)
F7 0.0343(7) 0.0702(9) 0.0526(8) -0.0144(7) -0.0096(6) 0.0242(7)
F8 0.0770(10) 0.0465(8) 0.0501(8) 0.0029(6) -0.0138(7) 0.0265(7)
F9 0.0712(9) 0.0471(8) 0.0459(7) 0.0129(6) -0.0072(7) -0.0117(7)
F10 0.0312(6) 0.0575(8) 0.0376(6) 0.0087(5) -0.0001(5) -0.0080(6)

loop_
_atom_type_symbol
_atom_type_description
_atom_type_scat_dispersion_real
_atom_type_scat_dispersion_imag
_atom_type_scat_source
C C 0.0033 0.0016 'International Tables Vol C Tables 4.2.6.8 and 6.1.1.4'
H H 0.0000 0.0000 'International Tables Vol C Tables 4.2.6.8 and 6.1.1.4'
B B 0.0013 0.0007 'International Tables Vol C Tables 4.2.6.8 and 6.1.1.4'
F F 0.0171 0.0103 'International Tables Vol C Tables 4.2.6.8 and 6.1.1.4'
Si Si 0.0817 0.0704 'International Tables Vol C Tables 4.2.6.8 and 6.1.1.4'

loop_
_geom_angle_atom_site_label_1
_geom_angle_atom_site_label_2
_geom_angle_atom_site_label_3
_geom_angle
_geom_angle_site_symmetry_1
_geom_angle_site_symmetry_3
C8 Si1 C9 113.79(12) . .
C8 Si1 C7 113.20(10) . .
C9 Si1 C7 114.71(13) . .
C8 Si1 C1 102.76(10) . .
C9 Si1 C1 102.52(10) . .
C7 Si1 C1 108.35(9) . .
C6 C1 C2 119.36(19) . .
C6 C1 Si1 98.46(14) . .
C2 C1 Si1 98.32(13) . .
C6 C1 H1 120.0(13) . .
C2 C1 H1 116.7(13) . .
Si1 C1 H1 93.0(14) . .
C3 C2 C1 120.19(19) . .
C3 C2 H2 119.9 . .
C1 C2 H2 119.9 . .
C2 C3 C4 119.40(18) . .
C2 C3 H3 120.3 . .
C4 C3 H3 120.3 . .
C5 C4 C3 121.6(2) . .
C5 C4 H4 119.2 . .
C3 C4 H4 119.2 . .
C6 C5 C4 119.83(19) . .
C6 C5 H5 120.1 . .
C4 C5 H5 120.1 . .
C5 C6 C1 119.41(18) . .
C5 C6 H6 120.3 . .
C1 C6 H6 120.3 . .
Si1 C7 H7A 109.5 . .
Si1 C7 H7B 109.5 . .
H7A C7 H7B 109.5 . .
Si1 C7 H7C 109.5 . .
H7A C7 H7C 109.5 . .
H7B C7 H7C 109.5 . .
Si1 C8 H8A 109.5 . .
Si1 C8 H8B 109.5 . .
H8A C8 H8B 109.5 . .
Si1 C8 H8C 109.5 . .
H8A C8 H8C 109.5 . .
H8B C8 H8C 109.5 . .
Si1 C9 H9A 109.5 . .
Si1 C9 H9B 109.5 . .
H9A C9 H9B 109.5 . .
Si1 C9 H9C 109.5 . .
H9A C9 H9C 109.5 . .
H9B C9 H9C 109.5 . .
C22 B2 C22 102.5(2) 2_655 .
C22 B2 C28 112.77(8) 2_655 2_655
C22 B2 C28 112.94(8) . 2_655
C22 B2 C28 112.94(8) 2_655 .
C22 B2 C28 112.77(8) . .
C28 B2 C28 103.3(2) 2_655 .
C23 C22 C27 112.39(16) . .
C23 C22 B2 127.87(14) . .
C27 C22 B2 119.44(14) . .
F11 C23 C24 113.68(16) . .
F11 C23 C22 121.35(15) . .
C24 C23 C22 124.96(17) . .
F12 C24 C25 120.08(17) . .
F12 C24 C23 120.60(18) . .
C25 C24 C23 119.30(17) . .
F13 C25 C24 120.21(18) . .
F13 C25 C26 120.54(18) . .
C24 C25 C26 119.25(17) . .
F14 C26 C25 119.77(17) . .
F14 C26 C27 121.22(18) . .
C25 C26 C27 119.01(18) . .
F15 C27 C26 115.70(16) . .
F15 C27 C22 119.22(16) . .
C26 C27 C22 125.07(17) . .
C29 C28 C33 112.74(17) . .
C29 C28 B2 127.44(15) . .
C33 C28 B2 119.77(14) . .
F16 C29 C30 114.48(17) . .
F16 C29 C28 121.00(16) . .
C30 C29 C28 124.52(18) . .
F17 C30 C31 120.23(19) . .
F17 C30 C29 120.3(2) . .
C31 C30 C29 119.48(19) . .
F18 C31 C30 120.4(2) . .
F18 C31 C32 120.3(2) . .
C30 C31 C32 119.29(19) . .
F19 C32 C31 120.09(19) . .
F19 C32 C33 120.95(19) . .
C31 C32 C33 118.95(19) . .
F20 C33 C32 116.17(17) . .
F20 C33 C28 118.91(16) . .
C32 C33 C28 124.90(18) . .
C16 B1 C16 102.3(2) 2 .
C16 B1 C10 113.45(9) 2 2
C16 B1 C10 112.78(9) . 2
C16 B1 C10 112.78(9) 2 .
C16 B1 C10 113.45(9) . .
C10 B1 C10 102.5(2) 2 .
C15 C10 C11 112.57(17) . .
C15 C10 B1 127.54(15) . .
C11 C10 B1 119.66(15) . .
F1 C11 C12 116.04(17) . .
F1 C11 C10 118.93(17) . .
C12 C11 C10 125.02(18) . .
F2 C12 C13 120.3(2) . .
F2 C12 C11 120.7(2) . .
C13 C12 C11 119.01(19) . .
F3 C13 C12 120.8(2) . .
F3 C13 C14 120.2(2) . .
C12 C13 C14 119.00(19) . .
F4 C14 C13 119.60(19) . .
F4 C14 C15 120.51(19) . .
C13 C14 C15 119.89(19) . .
F5 C15 C14 114.63(16) . .
F5 C15 C10 120.90(17) . .
C14 C15 C10 124.47(19) . .
C21 C16 C17 113.01(17) . .
C21 C16 B1 119.36(15) . .
C17 C16 B1 127.51(16) . .
F6 C17 C18 114.98(17) . .
F6 C17 C16 121.18(17) . .
C18 C17 C16 123.83(19) . .
F7 C18 C19 119.77(18) . .
F7 C18 C17 120.2(2) . .
C19 C18 C17 120.06(18) . .
F8 C19 C18 121.0(2) . .
F8 C19 C20 119.9(2) . .
C18 C19 C20 119.09(18) . .
F9 C20 C21 121.26(19) . .
F9 C20 C19 120.05(19) . .
C21 C20 C19 118.7(2) . .
F10 C21 C20 115.76(18) . .
F10 C21 C16 118.95(17) . .
C20 C21 C16 125.27(19) . .

loop_
_geom_bond_atom_site_label_1
_geom_bond_atom_site_label_2
_geom_bond_distance
_geom_bond_site_symmetry_2
Si1 C8 1.836(2) .
Si1 C9 1.839(2) .
Si1 C7 1.843(2) .
Si1 C1 2.174(2) .
C1 C6 1.408(3) .
C1 C2 1.411(3) .
C1 H1 0.94(2) .
C2 C3 1.361(3) .
C2 H2 0.9300 .
C3 C4 1.383(3) .
C3 H3 0.9300 .
C4 C5 1.381(3) .
C4 H4 0.9300 .
C5 C6 1.372(3) .
C5 H5 0.9300 .
C6 H6 0.9300 .
C7 H7A 0.9600 .
C7 H7B 0.9600 .
C7 H7C 0.9600 .
C8 H8A 0.9600 .
C8 H8B 0.9600 .
C8 H8C 0.9600 .
C9 H9A 0.9600 .
C9 H9B 0.9600 .
C9 H9C 0.9600 .
B2 C22 1.658(2) 2_655
B2 C22 1.658(2) .
B2 C28 1.658(3) 2_655
B2 C28 1.658(3) .
C22 C23 1.386(2) .
C22 C27 1.396(2) .
C23 F11 1.356(2) .
C23 C24 1.384(3) .
C24 F12 1.338(2) .
C24 C25 1.371(3) .
C25 F13 1.346(2) .
C25 C26 1.376(3) .
C26 F14 1.342(2) .
C26 C27 1.380(3) .
C27 F15 1.357(2) .
C28 C29 1.386(2) .
C28 C33 1.392(3) .
C29 F16 1.358(2) .
C29 C30 1.380(3) .
C30 F17 1.343(2) .
C30 C31 1.368(3) .
C31 F18 1.347(2) .
C31 C32 1.375(3) .
C32 F19 1.343(2) .
C32 C33 1.376(3) .
C33 F20 1.358(2) .
B1 C16 1.651(3) 2
B1 C16 1.651(3) .
B1 C10 1.653(3) 2
B1 C10 1.653(3) .
C10 C15 1.386(3) .
C10 C11 1.396(3) .
C11 F1 1.359(2) .
C11 C12 1.376(3) .
C12 F2 1.343(2) .
C12 C13 1.371(3) .
C13 F3 1.344(2) .
C13 C14 1.373(3) .
C14 F4 1.349(2) .
C14 C15 1.374(3) .
C15 F5 1.356(2) .
C16 C21 1.389(3) .
C16 C17 1.391(3) .
C17 F6 1.356(2) .
C17 C18 1.385(3) .
C18 F7 1.345(2) .
C18 C19 1.368(3) .
C19 F8 1.341(2) .
C19 C20 1.382(3) .
C20 F9 1.341(2) .
C20 C21 1.378(3) .
C21 F10 1.358(2) .

loop_
_geom_torsion_atom_site_label_1
_geom_torsion_atom_site_label_2
_geom_torsion_atom_site_label_3
_geom_torsion_atom_site_label_4
_geom_torsion
_geom_torsion_site_symmetry_1
C8 Si1 C1 C6 -66.33(15) .
C9 Si1 C1 C6 175.38(15) .
C7 Si1 C1 C6 53.72(16) .
C8 Si1 C1 C2 172.16(14) .
C9 Si1 C1 C2 53.87(17) .
C7 Si1 C1 C2 -67.79(16) .
C6 C1 C2 C3 -5.1(3) .
Si1 C1 C2 C3 99.56(19) .
C1 C2 C3 C4 2.5(3) .
C2 C3 C4 C5 0.3(3) .
C3 C4 C5 C6 -0.6(3) .
C4 C5 C6 C1 -2.0(3) .
C2 C1 C6 C5 4.8(3) .
Si1 C1 C6 C5 -99.79(19) .
C22 B2 C22 C23 -116.64(19) 2_655
C28 B2 C22 C23 121.73(17) 2_655
C28 B2 C22 C23 5.1(2) .
C22 B2 C22 C27 56.58(13) 2_655
C28 B2 C22 C27 -65.0(2) 2_655
C28 B2 C22 C27 178.33(15) .
C27 C22 C23 F11 -177.46(15) .
B2 C22 C23 F11 -3.8(3) .
C27 C22 C23 C24 1.2(3) .
B2 C22 C23 C24 174.77(17) .
F11 C23 C24 F12 -1.2(2) .
C22 C23 C24 F12 -179.92(16) .
F11 C23 C24 C25 177.44(16) .
C22 C23 C24 C25 -1.3(3) .
F12 C24 C25 F13 -1.2(3) .
C23 C24 C25 F13 -179.87(16) .
F12 C24 C25 C26 179.12(17) .
C23 C24 C25 C26 0.5(3) .
F13 C25 C26 F14 0.9(3) .
C24 C25 C26 F14 -179.47(16) .
F13 C25 C26 C27 -179.38(16) .
C24 C25 C26 C27 0.3(3) .
F14 C26 C27 F15 -0.7(3) .
C25 C26 C27 F15 179.53(17) .
F14 C26 C27 C22 179.40(16) .
C25 C26 C27 C22 -0.3(3) .
C23 C22 C27 F15 179.79(15) .
B2 C22 C27 F15 5.6(2) .
C23 C22 C27 C26 -0.3(3) .
B2 C22 C27 C26 -174.55(17) .
C22 B2 C28 C29 -5.0(3) 2_655
C22 B2 C28 C29 -120.64(18) .
C28 B2 C28 C29 117.1(2) 2_655
C22 B2 C28 C33 177.82(15) 2_655
C22 B2 C28 C33 62.2(2) .
C28 B2 C28 C33 -60.07(14) 2_655
C33 C28 C29 F16 177.01(16) .
B2 C28 C29 F16 -0.3(3) .
C33 C28 C29 C30 -3.5(3) .
B2 C28 C29 C30 179.19(18) .
F16 C29 C30 F17 1.3(3) .
C28 C29 C30 F17 -178.29(18) .
F16 C29 C30 C31 -179.21(18) .
C28 C29 C30 C31 1.2(3) .
F17 C30 C31 F18 -0.1(3) .
C29 C30 C31 F18 -179.62(18) .
F17 C30 C31 C32 -179.1(2) .
C29 C30 C31 C32 1.4(3) .
F18 C31 C32 F19 0.6(3) .
C30 C31 C32 F19 179.59(19) .
F18 C31 C32 C33 179.62(18) .
C30 C31 C32 C33 -1.4(3) .
F19 C32 C33 F20 -0.2(3) .
C31 C32 C33 F20 -179.27(18) .
F19 C32 C33 C28 177.82(17) .
C31 C32 C33 C28 -1.2(3) .
C29 C28 C33 F20 -178.53(16) .
B2 C28 C33 F20 -1.0(3) .
C29 C28 C33 C32 3.5(3) .
B2 C28 C33 C32 -178.96(17) .
C16 B1 C10 C15 9.7(3) 2
C16 B1 C10 C15 125.41(18) .
C10 B1 C10 C15 -112.7(2) 2
C16 B1 C10 C11 -176.26(16) 2
C16 B1 C10 C11 -60.5(2) .
C10 B1 C10 C11 61.37(15) 2
C15 C10 C11 F1 179.09(16) .
B1 C10 C11 F1 4.2(3) .
C15 C10 C11 C12 -1.7(3) .
B1 C10 C11 C12 -176.56(18) .
F1 C11 C12 F2 0.9(3) .
C10 C11 C12 F2 -178.37(18) .
F1 C11 C12 C13 179.43(18) .
C10 C11 C12 C13 0.2(3) .
F2 C12 C13 F3 -0.7(3) .
C11 C12 C13 F3 -179.25(17) .
F2 C12 C13 C14 179.46(18) .
C11 C12 C13 C14 0.9(3) .
F3 C13 C14 F4 -0.4(3) .
C12 C13 C14 F4 179.46(18) .
F3 C13 C14 C15 179.81(17) .
C12 C13 C14 C15 -0.3(3) .
F4 C14 C15 F5 -1.9(3) .
C13 C14 C15 F5 177.88(17) .
F4 C14 C15 C10 178.82(17) .
C13 C14 C15 C10 -1.4(3) .
C11 C10 C15 F5 -176.95(16) .
B1 C10 C15 F5 -2.6(3) .
C11 C10 C15 C14 2.3(3) .
B1 C10 C15 C14 176.67(18) .
C16 B1 C16 C21 -62.23(15) 2
C10 B1 C16 C21 60.0(2) 2
C10 B1 C16 C21 176.00(16) .
C16 B1 C16 C17 113.4(2) 2
C10 B1 C16 C17 -124.39(18) 2
C10 B1 C16 C17 -8.4(3) .
C21 C16 C17 F6 176.42(16) .
B1 C16 C17 F6 0.6(3) .
C21 C16 C17 C18 -2.2(3) .
B1 C16 C17 C18 -178.08(18) .
F6 C17 C18 F7 1.2(3) .
C16 C17 C18 F7 179.93(17) .
F6 C17 C18 C19 -178.31(17) .
C16 C17 C18 C19 0.4(3) .
F7 C18 C19 F8 1.4(3) .
C17 C18 C19 F8 -179.08(17) .
F7 C18 C19 C20 -178.25(18) .
C17 C18 C19 C20 1.3(3) .
F8 C19 C20 F9 -0.2(3) .
C18 C19 C20 F9 179.44(17) .
F8 C19 C20 C21 179.42(17) .
C18 C19 C20 C21 -0.9(3) .
F9 C20 C21 F10 0.0(3) .
C19 C20 C21 F10 -179.62(17) .
F9 C20 C21 C16 178.48(17) .
C19 C20 C21 C16 -1.2(3) .
C17 C16 C21 F10 -178.96(16) .
B1 C16 C21 F10 -2.7(3) .
C17 C16 C21 C20 2.6(3) .
B1 C16 C21 C20 178.85(18) .
